data_7243430
loop_
_publ_author_name
'Jiang, Qi'
'Hirsh, David A.'
'Tu, Yifan'
'Luo, Laibin'

_publ_section_title
;
 Multicomponent crystals of an artemisinin derivative and cinchona
 alkaloids for use as antimalarial drugs
;
_journal_issue 39
_journal_name_full CrystEngComm
_journal_page_first 6843
_journal_page_last 6847
_journal_paper_doi 10.1039/D1CE00974E
_journal_volume 23
_journal_year 2021
_chemical_absolute_configuration ad
_chemical_formula_moiety 'C19 H27 O8, C19 H23 N2 O'
_chemical_formula_sum 'C38 H50 N2 O9'
_chemical_formula_weight 678.80
_chemical_name_systematic AS-CND
_space_group_crystal_system monoclinic
_space_group_IT_number 5
_space_group_name_Hall 'C 2y'
_space_group_name_H-M_alt 'C 1 2 1'
_atom_sites_solution_hydrogens mixed
_atom_sites_solution_primary dual
_audit_creation_date 2021-04-15
_audit_creation_method
;
Olex2 1.3
(compiled 2020.11.12 svn.r5f609507 for OlexSys, GUI svn.r6272)
;
_audit_update_record
;
2021-04-15 deposited with the CCDC.	2021-08-19 downloaded from the CCDC.
;
_cell_angle_alpha 90
_cell_angle_beta 127.752(7)
_cell_angle_gamma 90
_cell_formula_units_Z 4
_cell_length_a 30.0476(16)
_cell_length_b 6.6972(3)
_cell_length_c 21.9220(12)
_cell_measurement_reflns_used 9768
_cell_measurement_temperature 100
_cell_measurement_theta_max 66.753
_cell_measurement_theta_min 2.549
_cell_volume 3488.0(5)
_computing_cell_refinement 'SAINT V8.40A (Bruker, 2019)'
_computing_data_reduction 'SAINT V8.40A (Bruker, 2019)'
_computing_molecular_graphics 'Olex2 1.3 (Dolomanov et al., 2009)'
_computing_publication_material 'Olex2 1.3 (Dolomanov et al., 2009)'
_computing_structure_refinement 'XL  (Sheldrick, 2008)'
_computing_structure_solution 'SHELXT 2014/5 (Sheldrick, 2014)'
_diffrn_ambient_temperature 100
_diffrn_measured_fraction_theta_full 0.997
_diffrn_measured_fraction_theta_max 0.997
_diffrn_measurement_device_type 'Bruker PHOTON II CMOS'
_diffrn_measurement_method '\f and \w scans'
_diffrn_radiation_type CuK\a
_diffrn_radiation_wavelength 1.54178
_diffrn_reflns_av_R_equivalents 0.1276
_diffrn_reflns_av_unetI/netI 0.0591
_diffrn_reflns_Laue_measured_fraction_full 0.997
_diffrn_reflns_Laue_measured_fraction_max 0.997
_diffrn_reflns_limit_h_max 35
_diffrn_reflns_limit_h_min -35
_diffrn_reflns_limit_k_max 7
_diffrn_reflns_limit_k_min -7
_diffrn_reflns_limit_l_max 26
_diffrn_reflns_limit_l_min -26
_diffrn_reflns_number 62257
_diffrn_reflns_point_group_measured_fraction_full 0.993
_diffrn_reflns_point_group_measured_fraction_max 0.993
_diffrn_reflns_theta_full 66.753
_diffrn_reflns_theta_max 66.753
_diffrn_reflns_theta_min 2.549
_diffrn_source_current 0.65
_diffrn_source_power 0.02925
_diffrn_source_voltage 45.0
_diffrn_standards_number 0
_exptl_absorpt_coefficient_mu 0.749
_exptl_absorpt_correction_T_max 0.7528
_exptl_absorpt_correction_T_min 0.4879
_exptl_crystal_colour 'clear whiteish colourless'
_exptl_crystal_colour_lustre clear
_exptl_crystal_colour_modifier whiteish
_exptl_crystal_colour_primary colourless
_exptl_crystal_density_diffrn 1.293
_exptl_crystal_description block
_exptl_crystal_F_000 1456
_exptl_crystal_preparation 'solvent exporation in iPrOH/Heptane'
_exptl_crystal_recrystallization_method 'solvnet diffusion'
_exptl_crystal_size_max 0.25
_exptl_crystal_size_mid 0.03
_exptl_crystal_size_min 0.03
_refine_diff_density_max 0.350
_refine_diff_density_min -0.285
_refine_diff_density_rms 0.055
_refine_ls_abs_structure_details
;
 Flack x determined using 1928 quotients [(I+)-(I-)]/[(I+)+(I-)]
 (Parsons, Flack and Wagner, Acta Cryst. B69 (2013) 249-259).
;
_refine_ls_abs_structure_Flack -0.5(3)
_refine_ls_extinction_method none
_refine_ls_goodness_of_fit_ref 1.077
_refine_ls_hydrogen_treatment mixed
_refine_ls_matrix_type full
_refine_ls_number_parameters 454
_refine_ls_number_reflns 6129
_refine_ls_number_restraints 1
_refine_ls_restrained_S_all 1.077
_refine_ls_R_factor_all 0.0791
_refine_ls_R_factor_gt 0.0692
_refine_ls_shift/su_max 0.000
_refine_ls_shift/su_mean 0.000
_refine_ls_structure_factor_coef Fsqd
_refine_ls_weighting_details 'w=1/[\s^2^(Fo^2^)+(0.0616P)^2^+9.3100P] where P=(Fo^2^+2Fc^2^)/3'
_refine_ls_weighting_scheme calc
_refine_ls_wR_factor_gt 0.1550
_refine_ls_wR_factor_ref 0.1600
_reflns_Friedel_coverage 0.821
_reflns_Friedel_fraction_full 0.987
_reflns_Friedel_fraction_max 0.987
_reflns_number_gt 5497
_reflns_number_total 6129
_reflns_threshold_expression 'I > 2\s(I)'
_cod_data_source_file d1ce00974e2.cif
_cod_data_source_block scx20_089
_cod_depositor_comments 'Adding full bibliography for 7243430--7243431.cif.'
_cod_original_cell_volume 3488.0(4)
_cod_database_code 7243430
_shelx_shelxl_version_number 2018/3
_shelx_space_group_comment
;
The symmetry employed for this shelxl refinement is uniquely defined
by the following loop, which should always be used as a source of
symmetry information in preference to the above space-group names.
They are only intended as comments.
;
_shelx_estimated_absorpt_t_max 0.978
_shelx_estimated_absorpt_t_min 0.835
_olex2_refinement_description
;
1. Fixed Uiso
 At 1.2 times of:
  All C(H) groups, All C(H,H) groups, All N(H) groups
 At 1.5 times of:
  All C(H,H,H) groups, All O(H) groups
2.a Ternary CH refined with riding coordinates:
 C2(H2), C5(H5), C7(H7), C12(H12), C13(H13), C14(H14), N2(H2A), C29(H29),
 C30(H30), C32(H32), C36(H36)
2.b Secondary CH2 refined with riding coordinates:
 C3(H3A,H3B), C4(H4A,H4B), C8(H8A,H8B), C9(H9A,H9B), C17(H17A,H17B), C18(H18A,
 H18B), C31(H31A,H31B), C33(H33A,H33B), C34(H34A,H34B), C35(H35A,H35B)
2.c Aromatic/amide H refined with riding coordinates:
 C20(H20), C21(H21), C22(H22), C23(H23), C26(H26), C27(H27), C37(H37)
2.d Idealised Me refined as rotating group:
 C1(H1A,H1B,H1C), C11(H11A,H11B,H11C), C15(H15A,H15B,H15C)
2.e Idealised tetrahedral OH refined as rotating group:
 O9(H9)
;
_olex2_submission_special_instructions 'No special instructions were received'

loop_
_space_group_symop_operation_xyz
'x, y, z'
'-x, y, -z'
'x+1/2, y+1/2, z'
'-x+1/2, y+1/2, -z'

loop_
_atom_site_label
_atom_site_type_symbol
_atom_site_fract_x
_atom_site_fract_y
_atom_site_fract_z
_atom_site_U_iso_or_equiv
_atom_site_adp_type
_atom_site_occupancy
_atom_site_site_symmetry_order
_atom_site_calc_flag
_atom_site_refinement_flags_posn
_atom_site_refinement_flags_adp
_atom_site_refinement_flags_occupancy
_atom_site_disorder_assembly
_atom_site_disorder_group
O1 O 0.37806(16) 0.3082(5) 0.0958(2) 0.0251(8) Uani 1 1 d . . . . .
O2 O 0.39118(16) 0.4890(5) 0.1413(2) 0.0272(8) Uani 1 1 d . . . . .
O3 O 0.38654(16) 0.7045(5) 0.0548(2) 0.0264(8) Uani 1 1 d . . . . .
O4 O 0.46753(15) 0.5356(5) 0.1068(2) 0.0268(8) Uani 1 1 d . . . . .
O5 O 0.55421(15) 0.4053(6) 0.1708(2) 0.0269(9) Uani 1 1 d . . . . .
O6 O 0.57386(15) 0.5992(6) 0.1055(2) 0.0272(9) Uani 1 1 d . . . . .
O7 O 0.73445(16) 0.6833(7) 0.3833(2) 0.0361(10) Uani 1 1 d . . . . .
O8 O 0.74267(18) 0.9742(7) 0.3403(2) 0.0430(11) Uani 1 1 d . . . . .
C1 C 0.2497(3) 0.3035(12) -0.1863(4) 0.0481(18) Uani 1 1 d . . . . .
H1A H 0.247041 0.268791 -0.231859 0.072 Uiso 1 1 calc R U . . .
H1B H 0.231745 0.433199 -0.194381 0.072 Uiso 1 1 calc R U . . .
H1C H 0.230640 0.201170 -0.177900 0.072 Uiso 1 1 calc R U . . .
C2 C 0.3112(3) 0.3147(9) -0.1161(3) 0.0337(13) Uani 1 1 d . . . . .
H2 H 0.328706 0.431454 -0.122658 0.040 Uiso 1 1 calc R U . . .
C3 C 0.3424(3) 0.1264(9) -0.1097(3) 0.0372(15) Uani 1 1 d . . . . .
H3A H 0.324643 0.008909 -0.105039 0.045 Uiso 1 1 calc R U . . .
H3B H 0.338865 0.110588 -0.157367 0.045 Uiso 1 1 calc R U . . .
C4 C 0.4041(3) 0.1331(9) -0.0408(3) 0.0324(13) Uani 1 1 d . . . . .
H4A H 0.422492 0.244088 -0.047636 0.039 Uiso 1 1 calc R U . . .
H4B H 0.422342 0.007068 -0.038492 0.039 Uiso 1 1 calc R U . . .
C5 C 0.4132(2) 0.1618(8) 0.0356(3) 0.0271(12) Uani 1 1 d . . . . .
H5 H 0.397975 0.040147 0.043444 0.033 Uiso 1 1 calc R U . . .
C6 C 0.3792(2) 0.3425(8) 0.0314(3) 0.0233(11) Uani 1 1 d . . . . .
C7 C 0.3177(2) 0.3451(8) -0.0413(3) 0.0260(12) Uani 1 1 d . . . . .
H7 H 0.299094 0.228076 -0.037092 0.031 Uiso 1 1 calc R U . . .
C8 C 0.2854(2) 0.5317(9) -0.0468(3) 0.0304(13) Uani 1 1 d . . . . .
H8A H 0.293259 0.642088 -0.069044 0.037 Uiso 1 1 calc R U . . .
H8B H 0.244590 0.502899 -0.083196 0.037 Uiso 1 1 calc R U . . .
C9 C 0.2992(2) 0.6027(9) 0.0288(3) 0.0317(13) Uani 1 1 d . . . . .
H9A H 0.287764 0.498079 0.048620 0.038 Uiso 1 1 calc R U . . .
H9B H 0.276669 0.723650 0.018779 0.038 Uiso 1 1 calc R U . . .
C10 C 0.3611(2) 0.6507(8) 0.0907(3) 0.0283(13) Uani 1 1 d . . . . .
C11 C 0.3721(3) 0.8188(9) 0.1437(3) 0.0342(14) Uani 1 1 d . . . . .
H11A H 0.354401 0.788866 0.168149 0.051 Uiso 1 1 calc R U . . .
H11B H 0.356290 0.942763 0.113928 0.051 Uiso 1 1 calc R U . . .
H11C H 0.412763 0.834500 0.183446 0.051 Uiso 1 1 calc R U . . .
C12 C 0.4097(2) 0.5415(8) 0.0428(3) 0.0238(12) Uani 1 1 d . . . . .
H12 H 0.406552 0.567842 -0.004628 0.029 Uiso 1 1 calc R U . . .
C13 C 0.4972(2) 0.3789(8) 0.1028(3) 0.0234(11) Uani 1 1 d . . . . .
H13 H 0.494414 0.388856 0.055002 0.028 Uiso 1 1 calc R U . . .
C14 C 0.4756(2) 0.1813(8) 0.1072(3) 0.0275(12) Uani 1 1 d . . . . .
H14 H 0.477024 0.183461 0.153938 0.033 Uiso 1 1 calc R U . . .
C15 C 0.5120(3) 0.0061(9) 0.1159(4) 0.0413(15) Uani 1 1 d . . . . .
H15A H 0.494996 -0.119876 0.114929 0.062 Uiso 1 1 calc R U . . .
H15B H 0.549874 0.018067 0.164997 0.062 Uiso 1 1 calc R U . . .
H15C H 0.514381 0.008122 0.073241 0.062 Uiso 1 1 calc R U . . .
C16 C 0.5876(2) 0.5278(8) 0.1645(3) 0.0246(12) Uani 1 1 d . . . . .
C17 C 0.6434(2) 0.5539(8) 0.2429(3) 0.0275(12) Uani 1 1 d . . . . .
H17A H 0.667832 0.438424 0.253609 0.033 Uiso 1 1 calc R U . . .
H17B H 0.637392 0.555449 0.282493 0.033 Uiso 1 1 calc R U . . .
C18 C 0.6732(2) 0.7454(8) 0.2489(3) 0.0274(12) Uani 1 1 d . . . . .
H18A H 0.645152 0.854788 0.223958 0.033 Uiso 1 1 calc R U . . .
H18B H 0.688321 0.727867 0.219927 0.033 Uiso 1 1 calc R U . . .
C19 C 0.7210(2) 0.8073(9) 0.3312(3) 0.0294(13) Uani 1 1 d . . . . .
O9 O 0.83165(17) 0.1804(6) 0.4597(2) 0.0326(9) Uani 1 1 d . . . . .
H9 H 0.807247 0.111091 0.421323 0.049 Uiso 1 1 calc R U . . .
N1 N 0.9396(2) 0.3250(10) 0.3552(3) 0.0448(14) Uani 1 1 d . . . . .
N2 N 0.82819(18) 0.5970(7) 0.5184(2) 0.0216(9) Uani 1 1 d . . . . .
H2A H 0.791174 0.631203 0.468343 0.026 Uiso 1 1 calc R U . . .
C20 C 0.9029(3) 0.6352(11) 0.2881(4) 0.0456(18) Uani 1 1 d . . . . .
H20 H 0.925638 0.622263 0.271778 0.055 Uiso 1 1 calc R U . . .
C21 C 0.8694(4) 0.7945(11) 0.2661(4) 0.054(2) Uani 1 1 d . . . . .
H21 H 0.868787 0.893576 0.234612 0.065 Uiso 1 1 calc R U . . .
C22 C 0.8349(3) 0.8170(10) 0.2889(4) 0.0426(16) Uani 1 1 d . . . . .
H22 H 0.810893 0.929764 0.272318 0.051 Uiso 1 1 calc R U . . .
C23 C 0.8361(3) 0.6763(9) 0.3350(3) 0.0304(13) Uani 1 1 d . . . . .
H23 H 0.813122 0.693837 0.350760 0.036 Uiso 1 1 calc R U . . .
C24 C 0.8708(2) 0.5049(9) 0.3598(3) 0.0252(12) Uani 1 1 d . . . . .
C25 C 0.9050(2) 0.4850(10) 0.3357(3) 0.0357(15) Uani 1 1 d . . . . .
C26 C 0.9397(3) 0.1874(11) 0.3980(4) 0.0447(17) Uani 1 1 d . . . . .
H26 H 0.963600 0.075306 0.412212 0.054 Uiso 1 1 calc R U . . .
C27 C 0.9071(3) 0.1929(10) 0.4244(3) 0.0378(14) Uani 1 1 d . . . . .
H27 H 0.909279 0.086695 0.454915 0.045 Uiso 1 1 calc R U . . .
C28 C 0.8726(2) 0.3504(8) 0.4061(3) 0.0250(12) Uani 1 1 d . . . . .
C29 C 0.8372(2) 0.3654(8) 0.4344(3) 0.0242(12) Uani 1 1 d . . . . .
H29 H 0.798963 0.416445 0.391450 0.029 Uiso 1 1 calc R U . . .
C30 C 0.8665(2) 0.5184(8) 0.5018(3) 0.0216(11) Uani 1 1 d . . . . .
H30 H 0.877796 0.634854 0.485471 0.026 Uiso 1 1 calc R U . . .
C31 C 0.9204(2) 0.4382(8) 0.5770(3) 0.0261(12) Uani 1 1 d . . . . .
H31A H 0.953882 0.486742 0.582728 0.031 Uiso 1 1 calc R U . . .
H31B H 0.920498 0.290413 0.576122 0.031 Uiso 1 1 calc R U . . .
C32 C 0.9221(2) 0.5122(9) 0.6451(3) 0.0274(12) Uani 1 1 d . . . . .
H32 H 0.959130 0.476642 0.695006 0.033 Uiso 1 1 calc R U . . .
C33 C 0.8745(2) 0.4093(9) 0.6396(3) 0.0329(14) Uani 1 1 d . . . . .
H33A H 0.872931 0.460442 0.680584 0.039 Uiso 1 1 calc R U . . .
H33B H 0.881694 0.263765 0.647315 0.039 Uiso 1 1 calc R U . . .
C34 C 0.8181(2) 0.4488(9) 0.5601(3) 0.0275(12) Uani 1 1 d . . . . .
H34A H 0.803009 0.322921 0.530306 0.033 Uiso 1 1 calc R U . . .
H34B H 0.790401 0.502516 0.566316 0.033 Uiso 1 1 calc R U . . .
C35 C 0.8530(2) 0.7838(8) 0.5660(3) 0.0249(12) Uani 1 1 d . . . . .
H35A H 0.828803 0.832266 0.579414 0.030 Uiso 1 1 calc R U . . .
H35B H 0.854737 0.889246 0.535904 0.030 Uiso 1 1 calc R U . . .
C36 C 0.9131(2) 0.7396(8) 0.6409(3) 0.0240(12) Uani 1 1 d . . . . .
H36 H 0.914290 0.779676 0.685837 0.029 Uiso 1 1 calc R U . . .
C37 C 0.9566(2) 0.8599(9) 0.6438(3) 0.0281(12) Uani 1 1 d . . . . .
H37 H 0.959751 0.839770 0.603691 0.034 Uiso 1 1 calc R U . . .
C38 C 0.9905(3) 0.9903(9) 0.6974(3) 0.0306(13) Uani 1 1 d . . . . .
H38A H 0.988(3) 1.016(12) 0.736(4) 0.06(2) Uiso 1 1 d . . . . .
H38B H 1.014(3) 1.056(12) 0.694(4) 0.06(2) Uiso 1 1 d . . . . .

loop_
_atom_site_aniso_label
_atom_site_aniso_U_11
_atom_site_aniso_U_22
_atom_site_aniso_U_33
_atom_site_aniso_U_23
_atom_site_aniso_U_13
_atom_site_aniso_U_12
O1 0.038(2) 0.0164(19) 0.031(2) 0.0014(16) 0.0266(19) 0.0002(16)
O2 0.036(2) 0.022(2) 0.0280(19) -0.0013(16) 0.0217(18) -0.0015(17)
O3 0.031(2) 0.0186(18) 0.034(2) -0.0003(16) 0.0219(19) -0.0009(16)
O4 0.0222(19) 0.0237(19) 0.031(2) -0.0034(16) 0.0142(17) -0.0032(16)
O5 0.022(2) 0.031(2) 0.0266(19) 0.0039(16) 0.0145(17) -0.0011(16)
O6 0.029(2) 0.031(2) 0.0217(19) -0.0044(16) 0.0155(17) -0.0085(17)
O7 0.026(2) 0.046(2) 0.026(2) -0.002(2) 0.0100(18) 0.008(2)
O8 0.039(3) 0.054(3) 0.037(2) -0.020(2) 0.024(2) -0.022(2)
C1 0.041(4) 0.058(5) 0.028(3) -0.013(3) 0.013(3) -0.007(3)
C2 0.037(3) 0.032(3) 0.033(3) -0.006(3) 0.021(3) -0.008(3)
C3 0.046(4) 0.036(4) 0.033(3) -0.015(3) 0.026(3) -0.014(3)
C4 0.042(3) 0.026(3) 0.043(3) -0.009(3) 0.033(3) -0.004(3)
C5 0.031(3) 0.018(3) 0.040(3) -0.002(2) 0.026(3) -0.005(2)
C6 0.026(3) 0.023(3) 0.027(3) -0.008(2) 0.019(2) -0.004(2)
C7 0.022(3) 0.021(3) 0.032(3) -0.005(2) 0.015(2) -0.007(2)
C8 0.024(3) 0.029(3) 0.034(3) 0.002(3) 0.016(3) 0.002(3)
C9 0.031(3) 0.027(3) 0.042(3) 0.000(3) 0.024(3) 0.002(3)
C10 0.036(3) 0.022(3) 0.039(3) 0.003(2) 0.029(3) 0.003(2)
C11 0.041(4) 0.032(3) 0.038(3) -0.002(3) 0.028(3) 0.003(3)
C12 0.033(3) 0.017(3) 0.027(3) -0.001(2) 0.021(3) -0.001(2)
C13 0.021(3) 0.023(3) 0.027(3) -0.001(2) 0.015(2) -0.001(2)
C14 0.028(3) 0.021(3) 0.039(3) 0.006(3) 0.024(3) 0.005(2)
C15 0.036(3) 0.027(3) 0.066(4) 0.008(3) 0.034(3) 0.005(3)
C16 0.028(3) 0.022(3) 0.030(3) -0.008(2) 0.021(3) -0.004(2)
C17 0.029(3) 0.028(3) 0.027(3) -0.005(2) 0.017(3) -0.002(2)
C18 0.023(3) 0.034(3) 0.024(3) -0.006(2) 0.014(3) -0.002(2)
C19 0.020(3) 0.040(4) 0.031(3) -0.008(3) 0.017(3) 0.002(3)
O9 0.041(2) 0.022(2) 0.0239(19) -0.0005(16) 0.0140(19) -0.0108(18)
N1 0.029(3) 0.067(4) 0.038(3) -0.022(3) 0.020(3) -0.005(3)
N2 0.017(2) 0.026(2) 0.019(2) 0.0037(18) 0.0092(19) -0.0017(18)
C20 0.062(4) 0.056(5) 0.044(4) -0.028(3) 0.045(4) -0.030(4)
C21 0.098(6) 0.037(4) 0.058(4) -0.011(3) 0.063(5) -0.025(4)
C22 0.075(5) 0.028(3) 0.039(4) 0.001(3) 0.042(4) -0.002(3)
C23 0.041(3) 0.028(3) 0.030(3) -0.002(3) 0.026(3) -0.005(3)
C24 0.027(3) 0.027(3) 0.024(3) -0.008(2) 0.017(2) -0.009(2)
C25 0.030(3) 0.045(4) 0.036(3) -0.021(3) 0.022(3) -0.012(3)
C26 0.028(3) 0.052(4) 0.038(4) -0.014(3) 0.012(3) 0.012(3)
C27 0.037(3) 0.036(3) 0.030(3) -0.004(3) 0.015(3) 0.006(3)
C28 0.018(3) 0.026(3) 0.019(3) -0.007(2) 0.005(2) -0.001(2)
C29 0.025(3) 0.022(3) 0.021(3) 0.001(2) 0.011(2) -0.004(2)
C30 0.018(3) 0.024(3) 0.022(3) 0.002(2) 0.012(2) -0.001(2)
C31 0.022(3) 0.022(3) 0.026(3) 0.000(2) 0.010(2) -0.001(2)
C32 0.020(3) 0.036(3) 0.018(3) 0.005(2) 0.007(2) -0.001(3)
C33 0.028(3) 0.038(3) 0.022(3) 0.006(2) 0.010(3) -0.007(3)
C34 0.022(3) 0.034(3) 0.024(3) 0.003(2) 0.012(2) -0.007(2)
C35 0.025(3) 0.028(3) 0.021(3) 0.002(2) 0.014(2) 0.002(2)
C36 0.023(3) 0.032(3) 0.018(3) 0.000(2) 0.013(2) -0.002(2)
C37 0.027(3) 0.035(3) 0.023(3) -0.001(3) 0.015(2) -0.001(3)
C38 0.028(3) 0.029(3) 0.028(3) 0.005(3) 0.014(3) -0.003(3)

loop_
_atom_type_symbol
_atom_type_description
_atom_type_scat_dispersion_real
_atom_type_scat_dispersion_imag
_atom_type_scat_source
C C 0.0181 0.0091 'International Tables Vol C Tables 4.2.6.8 and 6.1.1.4'
H H 0.0000 0.0000 'International Tables Vol C Tables 4.2.6.8 and 6.1.1.4'
N N 0.0311 0.0180 'International Tables Vol C Tables 4.2.6.8 and 6.1.1.4'
O O 0.0492 0.0322 'International Tables Vol C Tables 4.2.6.8 and 6.1.1.4'

loop_
_geom_angle_atom_site_label_1
_geom_angle_atom_site_label_2
_geom_angle_atom_site_label_3
_geom_angle
_geom_angle_site_symmetry_1
_geom_angle_site_symmetry_3
_geom_angle_publ_flag
C6 O1 O2 112.0(3) . . ?
C10 O2 O1 109.0(3) . . ?
C12 O3 C10 113.5(4) . . ?
C12 O4 C13 113.4(4) . . ?
C16 O5 C13 116.8(4) . . ?
H1A C1 H1B 109.5 . . ?
H1A C1 H1C 109.5 . . ?
H1B C1 H1C 109.5 . . ?
C2 C1 H1A 109.5 . . ?
C2 C1 H1B 109.5 . . ?
C2 C1 H1C 109.5 . . ?
C1 C2 H2 108.3 . . ?
C1 C2 C3 110.5(5) . . ?
C1 C2 C7 111.5(5) . . ?
C3 C2 H2 108.3 . . ?
C3 C2 C7 109.9(5) . . ?
C7 C2 H2 108.3 . . ?
C2 C3 H3A 109.2 . . ?
C2 C3 H3B 109.2 . . ?
H3A C3 H3B 107.9 . . ?
C4 C3 C2 112.1(5) . . ?
C4 C3 H3A 109.2 . . ?
C4 C3 H3B 109.2 . . ?
C3 C4 H4A 109.1 . . ?
C3 C4 H4B 109.1 . . ?
C3 C4 C5 112.4(5) . . ?
H4A C4 H4B 107.8 . . ?
C5 C4 H4A 109.1 . . ?
C5 C4 H4B 109.1 . . ?
C4 C5 H5 107.0 . . ?
C4 C5 C6 111.3(5) . . ?
C4 C5 C14 114.3(5) . . ?
C6 C5 H5 107.0 . . ?
C14 C5 H5 107.0 . . ?
C14 C5 C6 109.9(4) . . ?
O1 C6 C5 103.1(4) . . ?
O1 C6 C7 106.4(4) . . ?
O1 C6 C12 110.1(4) . . ?
C7 C6 C5 113.6(4) . . ?
C7 C6 C12 112.1(4) . . ?
C12 C6 C5 111.0(4) . . ?
C2 C7 H7 106.3 . . ?
C6 C7 C2 113.1(4) . . ?
C6 C7 H7 106.3 . . ?
C6 C7 C8 113.0(4) . . ?
C8 C7 C2 111.1(5) . . ?
C8 C7 H7 106.3 . . ?
C7 C8 H8A 108.4 . . ?
C7 C8 H8B 108.4 . . ?
H8A C8 H8B 107.5 . . ?
C9 C8 C7 115.5(5) . . ?
C9 C8 H8A 108.4 . . ?
C9 C8 H8B 108.4 . . ?
C8 C9 H9A 108.7 . . ?
C8 C9 H9B 108.7 . . ?
C8 C9 C10 114.1(4) . . ?
H9A C9 H9B 107.6 . . ?
C10 C9 H9A 108.7 . . ?
C10 C9 H9B 108.7 . . ?
O2 C10 O3 108.8(4) . . ?
O2 C10 C9 112.6(4) . . ?
O2 C10 C11 103.7(4) . . ?
O3 C10 C9 109.5(4) . . ?
O3 C10 C11 107.2(4) . . ?
C11 C10 C9 114.8(5) . . ?
C10 C11 H11A 109.5 . . ?
C10 C11 H11B 109.5 . . ?
C10 C11 H11C 109.5 . . ?
H11A C11 H11B 109.5 . . ?
H11A C11 H11C 109.5 . . ?
H11B C11 H11C 109.5 . . ?
O3 C12 O4 106.6(4) . . ?
O3 C12 C6 112.7(4) . . ?
O3 C12 H12 108.3 . . ?
O4 C12 C6 112.5(4) . . ?
O4 C12 H12 108.3 . . ?
C6 C12 H12 108.3 . . ?
O4 C13 O5 103.9(4) . . ?
O4 C13 H13 111.3 . . ?
O4 C13 C14 109.6(4) . . ?
O5 C13 H13 111.3 . . ?
O5 C13 C14 109.2(4) . . ?
C14 C13 H13 111.3 . . ?
C5 C14 H14 107.7 . . ?
C13 C14 C5 108.2(4) . . ?
C13 C14 H14 107.7 . . ?
C13 C14 C15 112.3(4) . . ?
C15 C14 C5 113.0(5) . . ?
C15 C14 H14 107.7 . . ?
C14 C15 H15A 109.5 . . ?
C14 C15 H15B 109.5 . . ?
C14 C15 H15C 109.5 . . ?
H15A C15 H15B 109.5 . . ?
H15A C15 H15C 109.5 . . ?
H15B C15 H15C 109.5 . . ?
O5 C16 C17 109.2(4) . . ?
O6 C16 O5 124.3(5) . . ?
O6 C16 C17 126.5(5) . . ?
C16 C17 H17A 109.1 . . ?
C16 C17 H17B 109.1 . . ?
C16 C17 C18 112.5(5) . . ?
H17A C17 H17B 107.8 . . ?
C18 C17 H17A 109.1 . . ?
C18 C17 H17B 109.1 . . ?
C17 C18 H18A 108.7 . . ?
C17 C18 H18B 108.7 . . ?
C17 C18 C19 114.3(5) . . ?
H18A C18 H18B 107.6 . . ?
C19 C18 H18A 108.7 . . ?
C19 C18 H18B 108.7 . . ?
O7 C19 C18 116.1(5) . . ?
O8 C19 O7 126.8(5) . . ?
O8 C19 C18 117.1(5) . . ?
C29 O9 H9 109.5 . . ?
C26 N1 C25 116.4(5) . . ?
C30 N2 H2A 108.5 . . ?
C30 N2 C35 109.5(4) . . ?
C34 N2 H2A 108.5 . . ?
C34 N2 C30 112.8(4) . . ?
C34 N2 C35 109.1(4) . . ?
C35 N2 H2A 108.5 . . ?
C21 C20 H20 119.6 . . ?
C21 C20 C25 120.9(6) . . ?
C25 C20 H20 119.6 . . ?
C20 C21 H21 119.6 . . ?
C20 C21 C22 120.8(6) . . ?
C22 C21 H21 119.6 . . ?
C21 C22 H22 120.1 . . ?
C23 C22 C21 119.8(6) . . ?
C23 C22 H22 120.1 . . ?
C22 C23 H23 119.2 . . ?
C22 C23 C24 121.5(5) . . ?
C24 C23 H23 119.2 . . ?
C23 C24 C25 117.6(5) . . ?
C23 C24 C28 123.9(5) . . ?
C25 C24 C28 118.5(5) . . ?
N1 C25 C20 117.9(5) . . ?
N1 C25 C24 122.8(6) . . ?
C24 C25 C20 119.3(6) . . ?
N1 C26 H26 117.4 . . ?
N1 C26 C27 125.1(6) . . ?
C27 C26 H26 117.4 . . ?
C26 C27 H27 120.2 . . ?
C28 C27 C26 119.7(6) . . ?
C28 C27 H27 120.2 . . ?
C24 C28 C29 120.6(5) . . ?
C27 C28 C24 117.6(5) . . ?
C27 C28 C29 121.8(5) . . ?
O9 C29 C28 112.5(5) . . ?
O9 C29 H29 109.0 . . ?
O9 C29 C30 109.9(4) . . ?
C28 C29 H29 109.0 . . ?
C28 C29 C30 107.5(4) . . ?
C30 C29 H29 109.0 . . ?
N2 C30 C29 113.0(4) . . ?
N2 C30 H30 107.0 . . ?
N2 C30 C31 108.9(4) . . ?
C29 C30 H30 107.0 . . ?
C31 C30 C29 113.7(4) . . ?
C31 C30 H30 107.0 . . ?
C30 C31 H31A 110.0 . . ?
C30 C31 H31B 110.0 . . ?
C30 C31 C32 108.4(4) . . ?
H31A C31 H31B 108.4 . . ?
C32 C31 H31A 110.0 . . ?
C32 C31 H31B 110.0 . . ?
C31 C32 H32 109.8 . . ?
C33 C32 C31 107.7(5) . . ?
C33 C32 H32 109.8 . . ?
C33 C32 C36 108.6(5) . . ?
C36 C32 C31 111.1(4) . . ?
C36 C32 H32 109.8 . . ?
C32 C33 H33A 109.7 . . ?
C32 C33 H33B 109.7 . . ?
C32 C33 C34 110.0(4) . . ?
H33A C33 H33B 108.2 . . ?
C34 C33 H33A 109.7 . . ?
C34 C33 H33B 109.7 . . ?
N2 C34 C33 108.1(4) . . ?
N2 C34 H34A 110.1 . . ?
N2 C34 H34B 110.1 . . ?
C33 C34 H34A 110.1 . . ?
C33 C34 H34B 110.1 . . ?
H34A C34 H34B 108.4 . . ?
N2 C35 H35A 109.7 . . ?
N2 C35 H35B 109.7 . . ?
N2 C35 C36 109.7(4) . . ?
H35A C35 H35B 108.2 . . ?
C36 C35 H35A 109.7 . . ?
C36 C35 H35B 109.7 . . ?
C32 C36 C35 107.5(4) . . ?
C32 C36 H36 107.9 . . ?
C35 C36 H36 107.9 . . ?
C37 C36 C32 114.2(5) . . ?
C37 C36 C35 111.2(4) . . ?
C37 C36 H36 107.9 . . ?
C36 C37 H37 117.5 . . ?
C38 C37 C36 125.0(5) . . ?
C38 C37 H37 117.5 . . ?
C37 C38 H38A 120(5) . . ?
C37 C38 H38B 119(5) . . ?
H38A C38 H38B 121(7) . . ?

loop_
_geom_bond_atom_site_label_1
_geom_bond_atom_site_label_2
_geom_bond_distance
_geom_bond_site_symmetry_2
_geom_bond_publ_flag
O1 O2 1.460(5) . ?
O1 C6 1.452(6) . ?
O2 C10 1.412(7) . ?
O3 C10 1.441(6) . ?
O3 C12 1.404(6) . ?
O4 C12 1.415(6) . ?
O4 C13 1.415(6) . ?
O5 C13 1.435(6) . ?
O5 C16 1.366(6) . ?
O6 C16 1.191(6) . ?
O7 C19 1.262(7) . ?
O8 C19 1.246(7) . ?
C1 H1A 0.9800 . ?
C1 H1B 0.9800 . ?
C1 H1C 0.9800 . ?
C1 C2 1.519(9) . ?
C2 H2 1.0000 . ?
C2 C3 1.524(9) . ?
C2 C7 1.542(8) . ?
C3 H3A 0.9900 . ?
C3 H3B 0.9900 . ?
C3 C4 1.515(8) . ?
C4 H4A 0.9900 . ?
C4 H4B 0.9900 . ?
C4 C5 1.535(7) . ?
C5 H5 1.0000 . ?
C5 C6 1.550(7) . ?
C5 C14 1.548(8) . ?
C6 C7 1.533(8) . ?
C6 C12 1.549(7) . ?
C7 H7 1.0000 . ?
C7 C8 1.541(8) . ?
C8 H8A 0.9900 . ?
C8 H8B 0.9900 . ?
C8 C9 1.519(8) . ?
C9 H9A 0.9900 . ?
C9 H9B 0.9900 . ?
C9 C10 1.520(8) . ?
C10 C11 1.501(8) . ?
C11 H11A 0.9800 . ?
C11 H11B 0.9800 . ?
C11 H11C 0.9800 . ?
C12 H12 1.0000 . ?
C13 H13 1.0000 . ?
C13 C14 1.503(8) . ?
C14 H14 1.0000 . ?
C14 C15 1.534(8) . ?
C15 H15A 0.9800 . ?
C15 H15B 0.9800 . ?
C15 H15C 0.9800 . ?
C16 C17 1.506(8) . ?
C17 H17A 0.9900 . ?
C17 H17B 0.9900 . ?
C17 C18 1.522(8) . ?
C18 H18A 0.9900 . ?
C18 H18B 0.9900 . ?
C18 C19 1.522(8) . ?
O9 H9 0.8400 . ?
O9 C29 1.409(6) . ?
N1 C25 1.366(9) . ?
N1 C26 1.312(10) . ?
N2 H2A 1.0000 . ?
N2 C30 1.500(6) . ?
N2 C34 1.500(7) . ?
N2 C35 1.502(7) . ?
C20 H20 0.9500 . ?
C20 C21 1.338(11) . ?
C20 C25 1.422(9) . ?
C21 H21 0.9500 . ?
C21 C22 1.406(10) . ?
C22 H22 0.9500 . ?
C22 C23 1.366(8) . ?
C23 H23 0.9500 . ?
C23 C24 1.417(8) . ?
C24 C25 1.419(7) . ?
C24 C28 1.427(8) . ?
C26 H26 0.9500 . ?
C26 C27 1.412(9) . ?
C27 H27 0.9500 . ?
C27 C28 1.356(8) . ?
C28 C29 1.526(7) . ?
C29 H29 1.0000 . ?
C29 C30 1.554(7) . ?
C30 H30 1.0000 . ?
C30 C31 1.536(7) . ?
C31 H31A 0.9900 . ?
C31 H31B 0.9900 . ?
C31 C32 1.542(7) . ?
C32 H32 1.0000 . ?
C32 C33 1.525(8) . ?
C32 C36 1.540(8) . ?
C33 H33A 0.9900 . ?
C33 H33B 0.9900 . ?
C33 C34 1.537(8) . ?
C34 H34A 0.9900 . ?
C34 H34B 0.9900 . ?
C35 H35A 0.9900 . ?
C35 H35B 0.9900 . ?
C35 C36 1.554(7) . ?
C36 H36 1.0000 . ?
C36 C37 1.504(8) . ?
C37 H37 0.9500 . ?
C37 C38 1.310(8) . ?
C38 H38A 0.91(8) . ?
C38 H38B 0.88(8) . ?

loop_
_geom_torsion_atom_site_label_1
_geom_torsion_atom_site_label_2
_geom_torsion_atom_site_label_3
_geom_torsion_atom_site_label_4
_geom_torsion
_geom_torsion_site_symmetry_1
_geom_torsion_site_symmetry_2
_geom_torsion_site_symmetry_3
_geom_torsion_site_symmetry_4
_geom_torsion_publ_flag
O1 O2 C10 O3 -73.2(5) . . . . ?
O1 O2 C10 C9 48.3(5) . . . . ?
O1 O2 C10 C11 172.9(4) . . . . ?
O1 C6 C7 C2 -162.1(4) . . . . ?
O1 C6 C7 C8 70.5(5) . . . . ?
O1 C6 C12 O3 -54.6(6) . . . . ?
O1 C6 C12 O4 65.9(5) . . . . ?
O2 O1 C6 C5 134.2(4) . . . . ?
O2 O1 C6 C7 -106.0(4) . . . . ?
O2 O1 C6 C12 15.7(5) . . . . ?
O4 C13 C14 C5 63.6(5) . . . . ?
O4 C13 C14 C15 -171.1(5) . . . . ?
O5 C13 C14 C5 176.8(4) . . . . ?
O5 C13 C14 C15 -57.9(6) . . . . ?
O5 C16 C17 C18 -156.4(4) . . . . ?
O6 C16 C17 C18 24.4(8) . . . . ?
C1 C2 C3 C4 179.3(5) . . . . ?
C1 C2 C7 C6 176.0(5) . . . . ?
C1 C2 C7 C8 -55.7(7) . . . . ?
C2 C3 C4 C5 57.7(6) . . . . ?
C2 C7 C8 C9 -166.9(5) . . . . ?
C3 C2 C7 C6 53.1(6) . . . . ?
C3 C2 C7 C8 -178.6(4) . . . . ?
C3 C4 C5 C6 -51.6(6) . . . . ?
C3 C4 C5 C14 -176.8(5) . . . . ?
C4 C5 C6 O1 162.4(4) . . . . ?
C4 C5 C6 C7 47.6(6) . . . . ?
C4 C5 C6 C12 -79.7(5) . . . . ?
C4 C5 C14 C13 70.2(6) . . . . ?
C4 C5 C14 C15 -54.7(6) . . . . ?
C5 C6 C7 C2 -49.4(6) . . . . ?
C5 C6 C7 C8 -176.7(4) . . . . ?
C5 C6 C12 O3 -168.2(4) . . . . ?
C5 C6 C12 O4 -47.7(5) . . . . ?
C6 O1 O2 C10 44.8(5) . . . . ?
C6 C5 C14 C13 -55.8(5) . . . . ?
C6 C5 C14 C15 179.3(4) . . . . ?
C6 C7 C8 C9 -38.5(6) . . . . ?
C7 C2 C3 C4 -57.2(6) . . . . ?
C7 C6 C12 O3 63.6(5) . . . . ?
C7 C6 C12 O4 -175.9(4) . . . . ?
C7 C8 C9 C10 57.6(7) . . . . ?
C8 C9 C10 O2 -95.2(5) . . . . ?
C8 C9 C10 O3 26.0(6) . . . . ?
C8 C9 C10 C11 146.6(5) . . . . ?
C10 O3 C12 O4 -95.1(5) . . . . ?
C10 O3 C12 C6 28.8(6) . . . . ?
C12 O3 C10 O2 32.6(6) . . . . ?
C12 O3 C10 C9 -90.8(5) . . . . ?
C12 O3 C10 C11 144.1(5) . . . . ?
C12 O4 C13 O5 178.1(4) . . . . ?
C12 O4 C13 C14 -65.3(5) . . . . ?
C12 C6 C7 C2 77.4(6) . . . . ?
C12 C6 C7 C8 -49.9(6) . . . . ?
C13 O4 C12 O3 -179.3(4) . . . . ?
C13 O4 C12 C6 56.7(5) . . . . ?
C13 O5 C16 O6 -6.5(7) . . . . ?
C13 O5 C16 C17 174.3(4) . . . . ?
C14 C5 C6 O1 -69.9(5) . . . . ?
C14 C5 C6 C7 175.3(4) . . . . ?
C14 C5 C6 C12 48.0(5) . . . . ?
C16 O5 C13 O4 -88.9(5) . . . . ?
C16 O5 C13 C14 154.3(4) . . . . ?
C16 C17 C18 C19 164.2(4) . . . . ?
C17 C18 C19 O7 7.7(7) . . . . ?
C17 C18 C19 O8 -172.0(5) . . . . ?
O9 C29 C30 N2 -75.7(5) . . . . ?
O9 C29 C30 C31 49.0(6) . . . . ?
N1 C26 C27 C28 -0.5(10) . . . . ?
N2 C30 C31 C32 -13.5(6) . . . . ?
N2 C35 C36 C32 -8.3(5) . . . . ?
N2 C35 C36 C37 117.3(5) . . . . ?
C20 C21 C22 C23 0.9(10) . . . . ?
C21 C20 C25 N1 179.1(6) . . . . ?
C21 C20 C25 C24 0.1(9) . . . . ?
C21 C22 C23 C24 -0.9(9) . . . . ?
C22 C23 C24 C25 0.6(8) . . . . ?
C22 C23 C24 C28 -178.1(5) . . . . ?
C23 C24 C25 N1 -179.2(5) . . . . ?
C23 C24 C25 C20 -0.2(8) . . . . ?
C23 C24 C28 C27 178.8(5) . . . . ?
C23 C24 C28 C29 -2.0(8) . . . . ?
C24 C28 C29 O9 163.2(4) . . . . ?
C24 C28 C29 C30 -75.8(6) . . . . ?
C25 N1 C26 C27 0.2(9) . . . . ?
C25 C20 C21 C22 -0.5(10) . . . . ?
C25 C24 C28 C27 0.1(7) . . . . ?
C25 C24 C28 C29 179.3(5) . . . . ?
C26 N1 C25 C20 -178.8(5) . . . . ?
C26 N1 C25 C24 0.2(8) . . . . ?
C26 C27 C28 C24 0.3(8) . . . . ?
C26 C27 C28 C29 -178.9(5) . . . . ?
C27 C28 C29 O9 -17.6(7) . . . . ?
C27 C28 C29 C30 103.4(6) . . . . ?
C28 C24 C25 N1 -0.3(8) . . . . ?
C28 C24 C25 C20 178.6(5) . . . . ?
C28 C29 C30 N2 161.6(4) . . . . ?
C28 C29 C30 C31 -73.7(5) . . . . ?
C29 C30 C31 C32 -140.4(4) . . . . ?
C30 N2 C34 C33 64.1(5) . . . . ?
C30 N2 C35 C36 -56.4(5) . . . . ?
C30 C31 C32 C33 67.7(6) . . . . ?
C30 C31 C32 C36 -51.1(6) . . . . ?
C31 C32 C33 C34 -55.6(6) . . . . ?
C31 C32 C36 C35 63.4(5) . . . . ?
C31 C32 C36 C37 -60.4(6) . . . . ?
C32 C33 C34 N2 -7.0(6) . . . . ?
C32 C36 C37 C38 -118.7(6) . . . . ?
C33 C32 C36 C35 -54.8(5) . . . . ?
C33 C32 C36 C37 -178.6(4) . . . . ?
C34 N2 C30 C29 75.3(5) . . . . ?
C34 N2 C30 C31 -52.0(5) . . . . ?
C34 N2 C35 C36 67.4(5) . . . . ?
C35 N2 C30 C29 -163.1(4) . . . . ?
C35 N2 C30 C31 69.7(5) . . . . ?
C35 N2 C34 C33 -57.8(6) . . . . ?
C35 C36 C37 C38 119.5(6) . . . . ?
C36 C32 C33 C34 64.8(6) . . . . ?
